data_1548792
loop_
_publ_author_name
'Guerrab, Walid'
'Mague, Joel T.'
'Akrad, Rachida'
'Ansar, Mhammed'
'Taoufik, Jamal'
'Ramli, Youssef'

_publ_section_title
;
 5,5-Diphenyl-3-propylimidazolidine-2,4-dione
;
_journal_coeditor_code VM4030
_journal_issue 12
_journal_name_full IUCrData
_journal_page_first x171808
_journal_paper_doi 10.1107/S2414314617018089
_journal_volume 2
_journal_year 2017
_chemical_formula_iupac 'C18 H18 N2 O2'
_chemical_formula_moiety 'C18 H18 N2 O2'
_chemical_formula_sum 'C18 H18 N2 O2'
_chemical_formula_weight 294.34
_chemical_name_systematic
;
5,5-Diphenyl-3-propylimidazolidine-2,4-dione
;
_space_group_crystal_system triclinic
_space_group_IT_number 2
_space_group_name_Hall '-P 1'
_space_group_name_H-M_alt 'P -1'
_symmetry_space_group_name_Hall '-P 1'
_symmetry_space_group_name_H-M 'P -1'
_atom_sites_solution_hydrogens mixed
_atom_sites_solution_primary direct
_atom_sites_solution_secondary difmap
_audit_creation_method SHELXL-2016/6
_cell_angle_alpha 61.6460(10)
_cell_angle_beta 80.8590(10)
_cell_angle_gamma 83.6650(10)
_cell_formula_units_Z 4
_cell_length_a 9.0951(5)
_cell_length_b 13.9582(7)
_cell_length_c 14.1083(7)
_cell_measurement_reflns_used 9889
_cell_measurement_temperature 100(2)
_cell_measurement_theta_max 29.2086
_cell_measurement_theta_min 2.6404
_cell_volume 1554.92(14)
_computing_cell_refinement
;
<i>SAINT</i> (Bruker, 2016)
;
_computing_data_collection
;
<i>APEX3</i> (Bruker, 2016)
;
_computing_data_reduction
;
<i>SAINT</i> (Bruker, 2016)
;
_computing_molecular_graphics
;
<i>DIAMOND</i> (Brandenburg & Putz, 2012)
;
_computing_publication_material
;
<i>SHELXTL</i> (Sheldrick, 2008)
;
_computing_structure_refinement
;
<i>SHELXL2016</i> (Sheldrick, 2015<i>b</i>)
;
_computing_structure_solution
;
<i>SHELXT</i> (Sheldrick, 2015<i>a</i>)
;
_diffrn_ambient_temperature 100(2)
_diffrn_detector_area_resol_mean 8.3333
_diffrn_measured_fraction_theta_full 0.994
_diffrn_measured_fraction_theta_max 0.978
_diffrn_measurement_device_type 'Bruker SMART APEX CCD'
_diffrn_measurement_method '\f and \w scans'
_diffrn_radiation_monochromator graphite
_diffrn_radiation_type MoK\a
_diffrn_radiation_wavelength 0.71073
_diffrn_reflns_av_R_equivalents 0.0251
_diffrn_reflns_limit_h_max 12
_diffrn_reflns_limit_h_min -12
_diffrn_reflns_limit_k_max 19
_diffrn_reflns_limit_k_min -19
_diffrn_reflns_limit_l_max 19
_diffrn_reflns_limit_l_min -19
_diffrn_reflns_number 30287
_diffrn_reflns_theta_full 28.500
_diffrn_reflns_theta_max 29.248
_diffrn_reflns_theta_min 1.652
_exptl_absorpt_coefficient_mu 0.083
_exptl_absorpt_correction_T_max 0.99
_exptl_absorpt_correction_T_min 0.90
_exptl_absorpt_correction_type multi-scan
_exptl_absorpt_process_details
;
(<i>SADABS</i>; Bruker, 2016)
;
_exptl_crystal_colour colourless
_exptl_crystal_density_diffrn 1.257
_exptl_crystal_density_method 'not measured'
_exptl_crystal_description block
_exptl_crystal_F_000 624
_exptl_crystal_size_max 0.380
_exptl_crystal_size_mid 0.261
_exptl_crystal_size_min 0.134
_refine_diff_density_max 0.818
_refine_diff_density_min -0.219
_refine_ls_extinction_method none
_refine_ls_goodness_of_fit_ref 1.060
_refine_ls_hydrogen_treatment mixed
_refine_ls_matrix_type full
_refine_ls_number_parameters 525
_refine_ls_number_reflns 8294
_refine_ls_number_restraints 4
_refine_ls_restrained_S_all 1.060
_refine_ls_R_factor_all 0.0608
_refine_ls_R_factor_gt 0.0497
_refine_ls_shift/su_max 0.000
_refine_ls_shift/su_mean 0.000
_refine_ls_structure_factor_coef Fsqd
_refine_ls_weighting_details 'w=1/[\s^2^(Fo^2^)+(0.1024P)^2^] where P=(Fo^2^+2Fc^2^)/3'
_refine_ls_weighting_scheme calc
_refine_ls_wR_factor_gt 0.1411
_refine_ls_wR_factor_ref 0.1485
_reflns_number_gt 6452
_reflns_number_total 8294
_reflns_threshold_expression 'I > 2\s(I)'
_cod_data_source_file vm4030sup1.cif
_cod_data_source_block I
_cod_database_code 1548792
_shelx_space_group_comment
;
The symmetry employed for this shelxl refinement is uniquely defined
by the following loop, which should always be used as a source of
symmetry information in preference to the above space-group names.
They are only intended as comments.
;
_shelx_estimated_absorpt_t_min 0.969
_shelx_estimated_absorpt_t_max 0.989

loop_
_space_group_symop_operation_xyz
'x, y, z'
'-x, -y, -z'

loop_
_atom_site_type_symbol
_atom_site_label
_atom_site_fract_x
_atom_site_fract_y
_atom_site_fract_z
_atom_site_U_iso_or_equiv
_atom_site_adp_type
_atom_site_calc_flag
_atom_site_occupancy
_atom_site_disorder_assembly
_atom_site_disorder_group
O O1 0.48473(8) 0.18081(6) 0.42407(6) 0.01755(17) Uani d 1 . .
O O2 0.45883(8) 0.25978(6) 0.70572(6) 0.01828(17) Uani d 1 . .
N N1 0.51038(9) 0.22639(7) 0.55718(6) 0.01434(18) Uani d 1 . .
N N2 0.27463(9) 0.24006(7) 0.62162(7) 0.01436(18) Uani d 1 . .
H H2 0.1962(15) 0.2418(11) 0.6695(11) 0.030(4) Uiso d 1 . .
C C1 0.26504(10) 0.21140(8) 0.53557(7) 0.01268(19) Uani d 1 . .
C C2 0.43165(10) 0.20303(7) 0.49574(7) 0.01296(19) Uani d 1 . .
C C3 0.41530(10) 0.24442(8) 0.63624(7) 0.0136(2) Uani d 1 . .
C C4 0.67315(11) 0.22770(9) 0.54519(8) 0.0184(2) Uani d 1 . .
H H4A 0.6980(13) 0.2227(9) 0.6117(10) 0.022(3) Uiso d 1 . .
H H4B 0.7149(14) 0.1610(11) 0.5386(11) 0.035(4) Uiso d 1 . .
C C5 0.73420(13) 0.32872(10) 0.44664(10) 0.0253(2) Uani d 1 . .
H H5A 0.8489(16) 0.3225(11) 0.4434(11) 0.043(4) Uiso d 1 . .
H H5B 0.7070(14) 0.3307(11) 0.3781(11) 0.038(4) Uiso d 1 . .
C C6 0.67328(17) 0.43396(11) 0.44735(14) 0.0404(4) Uani d 1 . .
H H6A 0.6946(18) 0.4252(13) 0.5188(15) 0.062(5) Uiso d 1 . .
H H6B 0.5670(18) 0.4420(12) 0.4491(13) 0.054(5) Uiso d 1 . .
H H6C 0.7232(16) 0.4947(12) 0.3881(12) 0.043(4) Uiso d 1 . .
C C7 0.19013(10) 0.30287(8) 0.44141(8) 0.0135(2) Uani d 1 . .
C C8 0.14852(11) 0.40325(8) 0.43836(8) 0.0166(2) Uani d 1 . .
H H8 0.1644(14) 0.4151(10) 0.4995(11) 0.029(3) Uiso d 1 . .
C C9 0.08176(12) 0.48500(9) 0.35073(9) 0.0205(2) Uani d 1 . .
H H9 0.0494(16) 0.5548(12) 0.3491(12) 0.035(4) Uiso d 1 . .
C C10 0.05632(12) 0.46633(9) 0.26692(9) 0.0215(2) Uani d 1 . .
H H10 0.0069(16) 0.5229(12) 0.2043(12) 0.039(4) Uiso d 1 . .
C C11 0.09900(12) 0.36686(9) 0.26855(9) 0.0209(2) Uani d 1 . .
H H11 0.0797(14) 0.3537(10) 0.2093(10) 0.026(3) Uiso d 1 . .
C C12 0.16525(12) 0.28500(8) 0.35581(8) 0.0176(2) Uani d 1 . .
H H12 0.1954(13) 0.2153(10) 0.3587(10) 0.018(3) Uiso d 1 . .
C C13 0.18734(11) 0.10368(8) 0.58305(7) 0.0139(2) Uani d 1 . .
C C14 0.03790(11) 0.10227(9) 0.62591(9) 0.0202(2) Uani d 1 . .
H H14 -0.0109(15) 0.1712(11) 0.6215(11) 0.034(4) Uiso d 1 . .
C C15 -0.03798(12) 0.00581(9) 0.67654(9) 0.0240(2) Uani d 1 . .
H H15 -0.1409(16) 0.0034(11) 0.7089(11) 0.031(4) Uiso d 1 . .
C C16 0.03532(13) -0.09000(9) 0.68403(9) 0.0221(2) Uani d 1 . .
H H16 -0.0178(15) -0.1563(12) 0.7178(12) 0.034(4) Uiso d 1 . .
C C17 0.18299(13) -0.08871(9) 0.64096(9) 0.0219(2) Uani d 1 . .
H H17 0.2396(15) -0.1577(11) 0.6466(11) 0.030(3) Uiso d 1 . .
C C18 0.25930(12) 0.00795(8) 0.59043(8) 0.0182(2) Uani d 1 . .
H H18 0.3658(15) 0.0081(10) 0.5595(11) 0.027(3) Uiso d 1 . .
O O3 0.98340(8) 0.69719(6) -0.07289(6) 0.01940(17) Uani d 1 . .
O O4 0.95664(8) 0.75840(6) 0.22003(6) 0.01725(16) Uani d 1 . .
N N3 1.00840(9) 0.73558(7) 0.06558(7) 0.01438(18) Uani d 1 . .
N N4 0.77230(9) 0.74262(7) 0.13330(7) 0.01473(18) Uani d 1 . .
H H4 0.6963(15) 0.7401(11) 0.1851(11) 0.027(3) Uiso d 1 . .
C C19 0.76381(10) 0.71632(8) 0.04547(8) 0.0134(2) Uani d 1 . .
C C20 0.93049(10) 0.71417(8) 0.00219(8) 0.0136(2) Uani d 1 . .
C C21 0.91302(10) 0.74716(8) 0.14800(8) 0.0136(2) Uani d 1 . .
C C22 1.16981(12) 0.74643(12) 0.0510(2) 0.0171(3) Uani d 0.859(2) A 1
H H22A 1.216539 0.722837 -0.003220 0.021 Uiso calc 0.859(2) A 1
H H22B 1.209179 0.697180 0.120576 0.021 Uiso calc 0.859(2) A 1
C C23 1.21427(13) 0.86212(10) 0.01399(10) 0.0210(3) Uani d 0.859(2) A 1
H H23A 1.324353 0.863875 0.003923 0.025 Uiso calc 0.859(2) A 1
H H23B 1.175893 0.883194 0.071471 0.025 Uiso calc 0.859(2) A 1
C C24 1.15523(17) 0.94499(11) -0.09161(12) 0.0256(3) Uani d 0.859(2) A 1
H H24A 1.192315 1.016896 -0.114047 0.038 Uiso calc 0.859(2) A 1
H H24B 1.046030 0.948307 -0.080446 0.038 Uiso calc 0.859(2) A 1
H H24C 1.189397 0.923007 -0.148175 0.038 Uiso calc 0.859(2) A 1
C C22A 1.1716(3) 0.7308(8) 0.0548(13) 0.0171(3) Uani d 0.141(2) A 2
H H22C 1.211658 0.663810 0.050794 0.021 Uiso calc 0.141(2) A 2
H H22D 1.206032 0.730286 0.118258 0.021 Uiso calc 0.141(2) A 2
C C23A 1.2253(8) 0.8313(6) -0.0489(6) 0.0210(3) Uani d 0.141(2) A 2
H H23C 1.200510 0.826008 -0.112018 0.025 Uiso calc 0.141(2) A 2
H H23D 1.335132 0.832919 -0.055280 0.025 Uiso calc 0.141(2) A 2
C C24A 1.1560(12) 0.9370(6) -0.0519(8) 0.0256(3) Uani d 0.141(2) A 2
H H24D 1.165086 0.936914 0.016478 0.038 Uiso calc 0.141(2) A 2
H H24E 1.050473 0.943153 -0.061593 0.038 Uiso calc 0.141(2) A 2
H H24F 1.207935 0.998951 -0.112386 0.038 Uiso calc 0.141(2) A 2
C C25 0.68216(10) 0.80642(8) -0.04580(8) 0.0140(2) Uani d 1 . .
C C26 0.65579(11) 0.91012(8) -0.05456(8) 0.0173(2) Uani d 1 . .
H H26 0.6869(14) 0.9260(10) 0.0004(11) 0.029(3) Uiso d 1 . .
C C27 0.58340(12) 0.99113(9) -0.13937(9) 0.0197(2) Uani d 1 . .
H H27 0.5658(16) 1.0636(12) -0.1460(12) 0.040(4) Uiso d 1 . .
C C28 0.53733(12) 0.96829(9) -0.21508(9) 0.0210(2) Uani d 1 . .
H H28 0.4791(16) 1.0221(12) -0.2728(12) 0.042(4) Uiso d 1 . .
C C29 0.56533(13) 0.86544(9) -0.20771(9) 0.0249(2) Uani d 1 . .
H H29 0.5340(15) 0.8493(11) -0.2617(12) 0.038(4) Uiso d 1 . .
C C30 0.63728(13) 0.78448(9) -0.12344(9) 0.0219(2) Uani d 1 . .
H H30 0.6600(15) 0.7118(12) -0.1186(11) 0.032(4) Uiso d 1 . .
C C31 0.69286(11) 0.60606(8) 0.09187(8) 0.0144(2) Uani d 1 . .
C C32 0.76638(12) 0.51533(8) 0.08758(9) 0.0187(2) Uani d 1 . .
H H32 0.8703(15) 0.5229(11) 0.0483(11) 0.027(3) Uiso d 1 . .
C C33 0.69545(13) 0.41643(9) 0.13573(9) 0.0226(2) Uani d 1 . .
H H33 0.7532(15) 0.3508(11) 0.1336(11) 0.033(4) Uiso d 1 . .
C C34 0.55150(13) 0.40801(9) 0.18795(9) 0.0228(2) Uani d 1 . .
H H34 0.5058(16) 0.3381(12) 0.2211(12) 0.037(4) Uiso d 1 . .
C C35 0.47705(13) 0.49878(9) 0.19224(10) 0.0253(2) Uani d 1 . .
H H35 0.3752(16) 0.4911(11) 0.2297(11) 0.033(4) Uiso d 1 . .
C C36 0.54751(12) 0.59709(9) 0.14439(9) 0.0223(2) Uani d 1 . .
H H36 0.4963(15) 0.6607(12) 0.1505(11) 0.036(4) Uiso d 1 . .

loop_
_atom_site_aniso_label
_atom_site_aniso_U_11
_atom_site_aniso_U_22
_atom_site_aniso_U_33
_atom_site_aniso_U_12
_atom_site_aniso_U_13
_atom_site_aniso_U_23
O1 0.0169(4) 0.0205(4) 0.0159(3) -0.0007(3) 0.0003(3) -0.0098(3)
O2 0.0158(4) 0.0255(4) 0.0171(4) -0.0018(3) -0.0029(3) -0.0124(3)
N1 0.0100(4) 0.0184(4) 0.0143(4) -0.0007(3) -0.0003(3) -0.0077(3)
N2 0.0120(4) 0.0197(4) 0.0139(4) -0.0010(3) -0.0008(3) -0.0101(3)
C1 0.0111(4) 0.0145(5) 0.0136(4) -0.0002(3) -0.0009(3) -0.0078(4)
C2 0.0127(4) 0.0108(4) 0.0122(4) -0.0001(3) -0.0017(3) -0.0028(4)
C3 0.0125(5) 0.0134(5) 0.0126(4) -0.0013(3) -0.0002(3) -0.0044(4)
C4 0.0098(5) 0.0252(5) 0.0191(5) -0.0001(4) -0.0017(4) -0.0096(4)
C5 0.0192(5) 0.0286(6) 0.0268(6) -0.0057(4) 0.0009(4) -0.0119(5)
C6 0.0348(8) 0.0251(7) 0.0589(10) -0.0108(6) 0.0067(7) -0.0194(7)
C7 0.0114(4) 0.0136(5) 0.0141(4) -0.0018(3) -0.0014(3) -0.0051(4)
C8 0.0154(5) 0.0156(5) 0.0192(5) -0.0010(4) -0.0014(4) -0.0086(4)
C9 0.0192(5) 0.0142(5) 0.0243(5) 0.0007(4) -0.0029(4) -0.0061(4)
C10 0.0200(5) 0.0164(5) 0.0207(5) -0.0017(4) -0.0061(4) -0.0015(4)
C11 0.0240(5) 0.0197(5) 0.0172(5) -0.0022(4) -0.0071(4) -0.0057(4)
C12 0.0211(5) 0.0154(5) 0.0169(5) -0.0003(4) -0.0046(4) -0.0075(4)
C13 0.0145(5) 0.0143(5) 0.0118(4) -0.0019(4) -0.0023(3) -0.0046(4)
C14 0.0145(5) 0.0169(5) 0.0251(5) -0.0003(4) -0.0017(4) -0.0067(4)
C15 0.0154(5) 0.0231(6) 0.0269(6) -0.0049(4) -0.0008(4) -0.0059(5)
C16 0.0261(6) 0.0176(5) 0.0198(5) -0.0084(4) -0.0029(4) -0.0050(4)
C17 0.0285(6) 0.0162(5) 0.0214(5) -0.0013(4) -0.0015(4) -0.0096(4)
C18 0.0185(5) 0.0174(5) 0.0188(5) -0.0013(4) 0.0001(4) -0.0091(4)
O3 0.0186(4) 0.0245(4) 0.0165(4) -0.0013(3) 0.0006(3) -0.0114(3)
O4 0.0155(4) 0.0224(4) 0.0164(3) -0.0007(3) -0.0031(3) -0.0109(3)
N3 0.0109(4) 0.0173(4) 0.0151(4) -0.0003(3) -0.0006(3) -0.0080(3)
N4 0.0122(4) 0.0201(4) 0.0139(4) -0.0009(3) -0.0008(3) -0.0097(3)
C19 0.0126(4) 0.0158(5) 0.0135(4) -0.0002(4) -0.0012(3) -0.0083(4)
C20 0.0131(5) 0.0119(4) 0.0135(4) -0.0006(3) -0.0016(3) -0.0039(4)
C21 0.0136(5) 0.0119(4) 0.0136(4) -0.0008(3) -0.0009(3) -0.0048(4)
C22 0.0098(5) 0.0200(7) 0.0204(5) -0.0006(4) -0.0007(4) -0.0088(6)
C23 0.0176(6) 0.0264(7) 0.0203(6) -0.0082(5) -0.0008(4) -0.0109(5)
C24 0.0283(7) 0.0226(6) 0.0214(8) -0.0070(5) -0.0042(7) -0.0051(6)
C22A 0.0098(5) 0.0200(7) 0.0204(5) -0.0006(4) -0.0007(4) -0.0088(6)
C23A 0.0176(6) 0.0264(7) 0.0203(6) -0.0082(5) -0.0008(4) -0.0109(5)
C24A 0.0283(7) 0.0226(6) 0.0214(8) -0.0070(5) -0.0042(7) -0.0051(6)
C25 0.0121(4) 0.0144(5) 0.0142(4) -0.0010(4) -0.0011(3) -0.0057(4)
C26 0.0174(5) 0.0170(5) 0.0190(5) -0.0015(4) -0.0023(4) -0.0093(4)
C27 0.0201(5) 0.0137(5) 0.0229(5) 0.0003(4) -0.0021(4) -0.0069(4)
C28 0.0201(5) 0.0186(5) 0.0192(5) 0.0000(4) -0.0052(4) -0.0041(4)
C29 0.0338(6) 0.0210(5) 0.0223(5) 0.0021(5) -0.0128(5) -0.0097(5)
C30 0.0295(6) 0.0180(5) 0.0213(5) 0.0024(4) -0.0103(4) -0.0101(4)
C31 0.0144(5) 0.0146(5) 0.0135(4) -0.0012(4) -0.0033(3) -0.0054(4)
C32 0.0188(5) 0.0190(5) 0.0196(5) 0.0003(4) -0.0010(4) -0.0105(4)
C33 0.0283(6) 0.0171(5) 0.0237(5) -0.0001(4) -0.0031(4) -0.0107(4)
C34 0.0275(6) 0.0175(5) 0.0215(5) -0.0071(4) -0.0025(4) -0.0063(4)
C35 0.0188(5) 0.0232(6) 0.0311(6) -0.0058(4) 0.0022(4) -0.0109(5)
C36 0.0148(5) 0.0208(5) 0.0313(6) -0.0012(4) 0.0003(4) -0.0129(5)

loop_
_atom_type_symbol
_atom_type_description
_atom_type_scat_dispersion_real
_atom_type_scat_dispersion_imag
_atom_type_scat_source
C C 0.0033 0.0016 'International Tables Vol C Tables 4.2.6.8 and 6.1.1.4'
H H 0.0000 0.0000 'International Tables Vol C Tables 4.2.6.8 and 6.1.1.4'
N N 0.0061 0.0033 'International Tables Vol C Tables 4.2.6.8 and 6.1.1.4'
O O 0.0106 0.0060 'International Tables Vol C Tables 4.2.6.8 and 6.1.1.4'

loop_
_geom_angle_atom_site_label_1
_geom_angle_atom_site_label_2
_geom_angle_atom_site_label_3
_geom_angle
C2 N1 C3 111.38(8)
C2 N1 C4 124.52(8)
C3 N1 C4 124.05(8)
C3 N2 C1 113.01(8)
C3 N2 H2 121.6(8)
C1 N2 H2 124.3(8)
N2 C1 C13 109.91(8)
N2 C1 C7 112.14(8)
C13 C1 C7 112.17(7)
N2 C1 C2 100.74(7)
C13 C1 C2 113.12(7)
C7 C1 C2 108.24(7)
O1 C2 N1 125.81(9)
O1 C2 C1 127.32(8)
N1 C2 C1 106.87(8)
O2 C3 N2 128.17(9)
O2 C3 N1 123.97(9)
N2 C3 N1 107.85(8)
N1 C4 C5 112.45(9)
N1 C4 H4A 106.0(7)
C5 C4 H4A 111.6(7)
N1 C4 H4B 107.8(7)
C5 C4 H4B 109.5(8)
H4A C4 H4B 109.3(10)
C4 C5 C6 113.45(10)
C4 C5 H5A 107.5(8)
C6 C5 H5A 110.9(7)
C4 C5 H5B 109.3(7)
C6 C5 H5B 107.4(7)
H5A C5 H5B 108.2(10)
C5 C6 H6A 104.3(10)
C5 C6 H6B 112.3(9)
H6A C6 H6B 105.8(13)
C5 C6 H6C 110.3(9)
H6A C6 H6C 111.0(12)
H6B C6 H6C 112.7(13)
C8 C7 C12 119.55(9)
C8 C7 C1 121.69(8)
C12 C7 C1 118.75(8)
C7 C8 C9 120.06(9)
C7 C8 H8 119.3(8)
C9 C8 H8 120.6(8)
C10 C9 C8 120.03(10)
C10 C9 H9 119.4(8)
C8 C9 H9 120.5(9)
C9 C10 C11 120.37(10)
C9 C10 H10 121.5(8)
C11 C10 H10 118.2(8)
C12 C11 C10 119.84(10)
C12 C11 H11 120.1(8)
C10 C11 H11 120.1(8)
C11 C12 C7 120.14(9)
C11 C12 H12 121.2(7)
C7 C12 H12 118.7(7)
C18 C13 C14 119.27(9)
C18 C13 C1 123.53(9)
C14 C13 C1 117.11(8)
C15 C14 C13 120.54(10)
C15 C14 H14 121.4(8)
C13 C14 H14 118.1(8)
C14 C15 C16 119.80(10)
C14 C15 H15 121.2(8)
C16 C15 H15 119.0(8)
C17 C16 C15 119.80(10)
C17 C16 H16 120.5(8)
C15 C16 H16 119.7(8)
C16 C17 C18 120.43(10)
C16 C17 H17 121.4(8)
C18 C17 H17 118.2(8)
C13 C18 C17 120.15(10)
C13 C18 H18 120.0(7)
C17 C18 H18 119.9(7)
C20 N3 C21 111.29(8)
C20 N3 C22 125.95(15)
C21 N3 C22 122.75(15)
C20 N3 C22A 122.5(9)
C21 N3 C22A 125.6(9)
C21 N4 C19 112.74(8)
C21 N4 H4 119.3(8)
C19 N4 H4 126.3(8)
N4 C19 C31 109.65(8)
N4 C19 C25 112.43(8)
C31 C19 C25 111.92(7)
N4 C19 C20 100.77(7)
C31 C19 C20 113.17(8)
C25 C19 C20 108.44(7)
O3 C20 N3 126.18(9)
O3 C20 C19 127.03(8)
N3 C20 C19 106.80(8)
O4 C21 N4 128.22(9)
O4 C21 N3 123.68(9)
N4 C21 N3 108.10(8)
N3 C22 C23 113.35(11)
N3 C22 H22A 108.9
C23 C22 H22A 108.9
N3 C22 H22B 108.9
C23 C22 H22B 108.9
H22A C22 H22B 107.7
C22 C23 C24 112.92(14)
C22 C23 H23A 109.0
C24 C23 H23A 109.0
C22 C23 H23B 109.0
C24 C23 H23B 109.0
H23A C23 H23B 107.8
C23 C24 H24A 109.5
C23 C24 H24B 109.5
H24A C24 H24B 109.5
C23 C24 H24C 109.5
H24A C24 H24C 109.5
H24B C24 H24C 109.5
N3 C22A C23A 107.4(5)
N3 C22A H22C 110.2
C23A C22A H22C 110.2
N3 C22A H22D 110.2
C23A C22A H22D 110.2
H22C C22A H22D 108.5
C22A C23A C24A 112.7(5)
C22A C23A H23C 109.1
C24A C23A H23C 109.1
C22A C23A H23D 109.1
C24A C23A H23D 109.1
H23C C23A H23D 107.8
C23A C24A H24D 109.5
C23A C24A H24E 109.5
H24C C24A H24D 109.5
C23A C24A H24F 109.5
H24D C24A H24F 109.5
H24E C24A H24F 109.5
C26 C25 C30 119.40(9)
C26 C25 C19 121.42(8)
C30 C25 C19 119.16(8)
C25 C26 C27 120.28(9)
C25 C26 H26 119.8(8)
C27 C26 H26 119.9(8)
C28 C27 C26 119.96(9)
C28 C27 H27 119.6(9)
C26 C27 H27 120.4(9)
C27 C28 C29 120.02(10)
C27 C28 H28 121.9(8)
C29 C28 H28 118.0(8)
C28 C29 C30 120.26(10)
C28 C29 H29 120.2(8)
C30 C29 H29 119.5(8)
C29 C30 C25 120.06(10)
C29 C30 H30 120.8(8)
C25 C30 H30 119.1(8)
C32 C31 C36 119.19(9)
C32 C31 C19 123.76(9)
C36 C31 C19 117.01(9)
C31 C32 C33 120.14(10)
C31 C32 H32 118.7(7)
C33 C32 H32 121.2(7)
C34 C33 C32 120.38(10)
C34 C33 H33 121.2(8)
C32 C33 H33 118.4(8)
C33 C34 C35 119.74(10)
C33 C34 H34 118.4(8)
C35 C34 H34 121.9(8)
C36 C35 C34 119.89(10)
C36 C35 H35 121.6(8)
C34 C35 H35 118.5(8)
C35 C36 C31 120.65(10)
C35 C36 H36 119.9(8)
C31 C36 H36 119.4(8)

loop_
_geom_bond_atom_site_label_1
_geom_bond_atom_site_label_2
_geom_bond_distance
O1 C2 1.2090(11)
O2 C3 1.2269(11)
N1 C2 1.3739(12)
N1 C3 1.4026(12)
N1 C4 1.4642(12)
N2 C3 1.3402(12)
N2 C1 1.4643(11)
N2 H2 0.908(14)
C1 C13 1.5285(13)
C1 C7 1.5310(13)
C1 C2 1.5421(13)
C4 C5 1.5149(15)
C4 H4A 0.969(12)
C4 H4B 1.006(13)
C5 C6 1.5156(18)
C5 H5A 1.033(14)
C5 H5B 1.022(14)
C6 H6A 1.004(17)
C6 H6B 0.958(16)
C6 H6C 0.957(15)
C7 C8 1.3925(13)
C7 C12 1.3991(13)
C8 C9 1.3946(14)
C8 H8 0.985(13)
C9 C10 1.3830(15)
C9 H9 0.977(15)
C10 C11 1.3901(15)
C10 H10 0.996(15)
C11 C12 1.3899(14)
C11 H11 0.981(13)
C12 H12 0.965(12)
C13 C18 1.3861(13)
C13 C14 1.3952(14)
C14 C15 1.3908(14)
C14 H14 0.992(14)
C15 C16 1.3913(16)
C15 H15 0.971(14)
C16 C17 1.3816(16)
C16 H16 0.961(15)
C17 C18 1.3951(14)
C17 H17 1.014(14)
C18 H18 0.997(13)
O3 C20 1.2087(11)
O4 C21 1.2279(11)
N3 C20 1.3759(12)
N3 C21 1.3993(12)
N3 C22 1.4642(13)
N3 C22A 1.466(3)
N4 C21 1.3416(12)
N4 C19 1.4646(11)
N4 H4 0.913(14)
C19 C31 1.5302(13)
C19 C25 1.5332(13)
C19 C20 1.5444(13)
C22 C23 1.523(2)
C22 H22A 0.9900
C22 H22B 0.9900
C23 C24 1.5251(18)
C23 H23A 0.9900
C23 H23B 0.9900
C24 H24A 0.9800
C24 H24B 0.9800
C24 H24C 0.9800
C22A C23A 1.523(4)
C22A H22C 0.9900
C22A H22D 0.9900
C23A C24A 1.523(3)
C23A H23C 0.9900
C23A H23D 0.9900
C24A H24D 0.9800
C24A H24E 0.9800
C24A H24F 0.9800
C25 C26 1.3896(13)
C25 C30 1.3959(13)
C26 C27 1.3946(14)
C26 H26 0.989(13)
C27 C28 1.3832(15)
C27 H27 0.968(15)
C28 C29 1.3865(15)
C28 H28 0.988(15)
C29 C30 1.3880(15)
C29 H29 0.979(14)
C30 H30 0.985(14)
C31 C32 1.3884(13)
C31 C36 1.3963(14)
C32 C33 1.3963(14)
C32 H32 1.006(13)
C33 C34 1.3842(16)
C33 H33 1.015(14)
C34 C35 1.3921(15)
C34 H34 0.968(15)
C35 C36 1.3878(15)
C35 H35 0.981(14)
C36 H36 0.990(14)

loop_
_geom_hbond_atom_site_label_D
_geom_hbond_atom_site_label_H
_geom_hbond_atom_site_label_A
_geom_hbond_site_symmetry_A
_geom_hbond_distance_DH
_geom_hbond_distance_HA
_geom_hbond_distance_DA
_geom_hbond_angle_DHA
N2 H2 O4 2_666 0.908(14) 1.915(15) 2.8211(11) 174.8(12)
N4 H4 O2 2_666 0.913(14) 1.917(14) 2.8293(10) 177.3(12)
C5 H5A Cg5 1_655 1.033(15) 2.651(15) 3.6101(13) 154.4(11)
C15 H15 Cg2 1_446 0.971(15) 2.925(14) 3.8055(12) 154.1(12)
C23 H23A Cg2 1_655 0.99 2.92 3.8118(15) 151
C24 H24C Cg6 1_664 0.98 2.91 3.6320(13) 131
C35 H35 Cg5 . 0.981(15) 2.741(15) 3.6627(13) 156.9(13)

loop_
_geom_torsion_atom_site_label_1
_geom_torsion_atom_site_label_2
_geom_torsion_atom_site_label_3
_geom_torsion_atom_site_label_4
_geom_torsion
C3 N2 C1 C13 117.44(9)
C3 N2 C1 C7 -117.06(9)
C3 N2 C1 C2 -2.15(10)
C3 N1 C2 O1 -177.65(9)
C4 N1 C2 O1 -0.14(15)
C3 N1 C2 C1 2.65(10)
C4 N1 C2 C1 -179.84(8)
N2 C1 C2 O1 179.94(9)
C13 C1 C2 O1 62.69(12)
C7 C1 C2 O1 -62.26(12)
N2 C1 C2 N1 -0.37(9)
C13 C1 C2 N1 -117.62(8)
C7 C1 C2 N1 117.43(8)
C1 N2 C3 O2 -175.31(9)
C1 N2 C3 N1 3.84(11)
C2 N1 C3 O2 175.12(9)
C4 N1 C3 O2 -2.40(15)
C2 N1 C3 N2 -4.07(11)
C4 N1 C3 N2 178.41(9)
C2 N1 C4 C5 76.00(12)
C3 N1 C4 C5 -106.80(11)
N1 C4 C5 C6 58.11(14)
N2 C1 C7 C8 4.56(12)
C13 C1 C7 C8 128.82(9)
C2 C1 C7 C8 -105.67(10)
N2 C1 C7 C12 -176.39(8)
C13 C1 C7 C12 -52.13(11)
C2 C1 C7 C12 73.38(10)
C12 C7 C8 C9 0.36(15)
C1 C7 C8 C9 179.40(9)
C7 C8 C9 C10 0.23(15)
C8 C9 C10 C11 -0.98(16)
C9 C10 C11 C12 1.14(16)
C10 C11 C12 C7 -0.54(16)
C8 C7 C12 C11 -0.20(15)
C1 C7 C12 C11 -179.27(9)
N2 C1 C13 C18 -111.24(10)
C7 C1 C13 C18 123.27(10)
C2 C1 C13 C18 0.48(13)
N2 C1 C13 C14 65.31(11)
C7 C1 C13 C14 -60.18(11)
C2 C1 C13 C14 177.03(8)
C18 C13 C14 C15 0.66(15)
C1 C13 C14 C15 -176.04(9)
C13 C14 C15 C16 -0.36(17)
C14 C15 C16 C17 -0.11(16)
C15 C16 C17 C18 0.29(16)
C14 C13 C18 C17 -0.48(15)
C1 C13 C18 C17 176.00(9)
C16 C17 C18 C13 0.01(16)
C21 N4 C19 C31 115.33(9)
C21 N4 C19 C25 -119.49(9)
C21 N4 C19 C20 -4.22(10)
C21 N3 C20 O3 -177.70(9)
C22 N3 C20 O3 2.79(16)
C22A N3 C20 O3 -5.6(3)
C21 N3 C20 C19 2.39(10)
C22 N3 C20 C19 -177.12(9)
C22A N3 C20 C19 174.5(3)
N4 C19 C20 O3 -178.94(9)
C31 C19 C20 O3 64.08(12)
C25 C19 C20 O3 -60.72(12)
N4 C19 C20 N3 0.97(9)
C31 C19 C20 N3 -116.02(8)
C25 C19 C20 N3 119.18(8)
C19 N4 C21 O4 -173.52(9)
C19 N4 C21 N3 5.89(11)
C20 N3 C21 O4 174.30(9)
C22 N3 C21 O4 -6.17(15)
C22A N3 C21 O4 2.5(4)
C20 N3 C21 N4 -5.14(11)
C22 N3 C21 N4 174.39(9)
C22A N3 C21 N4 -176.9(4)
C20 N3 C22 C23 111.2(2)
C21 N3 C22 C23 -68.2(2)
N3 C22 C23 C24 -57.2(2)
C20 N3 C22A C23A 74.1(12)
C21 N3 C22A C23A -115.0(10)
N3 C22A C23A C24A 54.6(15)
N4 C19 C25 C26 15.27(12)
C31 C19 C25 C26 139.20(9)
C20 C19 C25 C26 -95.26(10)
N4 C19 C25 C30 -166.60(9)
C31 C19 C25 C30 -42.67(12)
C20 C19 C25 C30 82.87(11)
C30 C25 C26 C27 0.84(15)
C19 C25 C26 C27 178.96(9)
C25 C26 C27 C28 0.11(16)
C26 C27 C28 C29 -1.08(16)
C27 C28 C29 C30 1.12(17)
C28 C29 C30 C25 -0.17(17)
C26 C25 C30 C29 -0.80(16)
C19 C25 C30 C29 -178.97(10)
N4 C19 C31 C32 -116.77(10)
C25 C19 C31 C32 117.75(10)
C20 C19 C31 C32 -5.14(13)
N4 C19 C31 C36 60.99(11)
C25 C19 C31 C36 -64.49(11)
C20 C19 C31 C36 172.62(9)
C36 C31 C32 C33 -0.25(15)
C19 C31 C32 C33 177.46(9)
C31 C32 C33 C34 0.06(16)
C32 C33 C34 C35 0.13(16)
C33 C34 C35 C36 -0.13(17)
C34 C35 C36 C31 -0.07(17)
C32 C31 C36 C35 0.26(16)
C19 C31 C36 C35 -177.61(10)

_cod_database_fobs_code 1548792
